data_7225581
loop_
_publ_author_name
'Pan, Fangfang'
'Beyeh, Ngong Kodiah'
'Ras, Robin H. A.'
'Rissanen, Kari'

_publ_section_title
;
 N-Alkyl ammonium resorcinarene polyiodides
;
_journal_issue 30
_journal_name_full CrystEngComm
_journal_page_first 5724
_journal_paper_doi 10.1039/C6CE01229A
_journal_volume 18
_journal_year 2016
_chemical_formula_moiety 'C68 H104 N4 O8, 1.5(C4 H8 O2), I3, O, 3(Cl)'
_chemical_formula_sum 'C74 H116 Cl3 I3 N4 O12'
_chemical_formula_weight 1740.75
_chemical_name_systematic
;
 ?
;
_space_group_crystal_system triclinic
_space_group_IT_number 2
_space_group_name_Hall '-P 1'
_space_group_name_H-M_alt 'P -1'
_symmetry_space_group_name_Hall '-P 1'
_symmetry_space_group_name_H-M 'P -1'
_atom_sites_solution_hydrogens geom
_audit_creation_date 2014-11-19
_audit_creation_method
;
Olex2 1.2
(compiled 2014.05.21 svn.r2940 for OlexSys, GUI svn.r4846)
;
_audit_update_record
;
2016-05-26 deposited with the CCDC.
2016-06-17 downloaded from the CCDC.
;
_cell_angle_alpha 102.364(3)
_cell_angle_beta 93.086(5)
_cell_angle_gamma 90.337(4)
_cell_formula_units_Z 2
_cell_length_a 12.0439(8)
_cell_length_b 13.1940(5)
_cell_length_c 25.6543(10)
_cell_measurement_reflns_used 6132
_cell_measurement_temperature 100.0(10)
_cell_measurement_theta_max 72.9440
_cell_measurement_theta_min 3.4960
_cell_volume 3975.7(3)
_computing_cell_refinement
;
CrysAlisPro, Agilent Technologies,
Version 1.171.37.31 (release 14-01-2014 CrysAlis171 .NET)
(compiled Jan 14 2014,18:38:05)
;
_computing_data_collection
;
CrysAlisPro, Agilent Technologies,
Version 1.171.37.31 (release 14-01-2014 CrysAlis171 .NET)
(compiled Jan 14 2014,18:38:05)
;
_computing_data_reduction
;
CrysAlisPro, Agilent Technologies,
Version 1.171.37.31 (release 14-01-2014 CrysAlis171 .NET)
(compiled Jan 14 2014,18:38:05)
;
_computing_molecular_graphics 'Olex2 (Dolomanov et al., 2009)'
_computing_publication_material 'Olex2 (Dolomanov et al., 2009)'
_computing_structure_refinement 'ShelXL (Sheldrick, 2008)'
_diffrn_ambient_environment N~2~
_diffrn_ambient_temperature 100.0(10)
_diffrn_detector 'CCD plate'
_diffrn_detector_area_resol_mean 5.1977
_diffrn_detector_type Atlas
_diffrn_measured_fraction_theta_full 0.999
_diffrn_measured_fraction_theta_max 0.999
_diffrn_measurement_details
;
  1 omega -119.00   -1.00   1.0000    7.5000
omega____ theta____ kappa____ phi______ frames
    -      -41.6513  -19.0000   90.0000 118

  2 omega  -92.00  -43.00   1.0000    7.5000
omega____ theta____ kappa____ phi______ frames
    -      -41.6513  125.0000   90.0000 49

  3 omega  -39.00  -12.00   1.0000    7.5000
omega____ theta____ kappa____ phi______ frames
    -      -41.6513   37.0000   60.0000 27

  4 omega  -38.00   33.00   1.0000    7.5000
omega____ theta____ kappa____ phi______ frames
    -      -41.6513   37.0000  -90.0000 71

  5 omega  -95.00  -21.00   1.0000    7.5000
omega____ theta____ kappa____ phi______ frames
    -      -41.6513  125.0000  -60.0000 74

  6 omega  -10.00   29.00   1.0000    7.5000
omega____ theta____ kappa____ phi______ frames
    -      -41.6513   37.0000   60.0000 39

  7 omega   38.00   82.00   1.0000   35.0000
omega____ theta____ kappa____ phi______ frames
    -      105.0818  -30.0000  -60.0000 44

  8 omega   30.00   91.00   1.0000   35.0000
omega____ theta____ kappa____ phi______ frames
    -      105.0818  -30.0000   60.0000 61

  9 omega   53.00  139.00   1.0000   35.0000
omega____ theta____ kappa____ phi______ frames
    -      105.0818   15.0000  120.0000 86

 10 omega   29.00   87.00   1.0000   35.0000
omega____ theta____ kappa____ phi______ frames
    -      105.0818  -30.0000 -180.0000 58

 11 omega   22.00  104.00   1.0000   35.0000
omega____ theta____ kappa____ phi______ frames
    -      105.0818  -94.0000   90.0000 82

 12 omega   96.00  124.00   1.0000   35.0000
omega____ theta____ kappa____ phi______ frames
    -      105.0818  125.0000  150.0000 28

 13 omega  136.00  174.00   1.0000   35.0000
omega____ theta____ kappa____ phi______ frames
    -      105.0818  125.0000  150.0000 38

 14 omega   29.00   75.00   1.0000   35.0000
omega____ theta____ kappa____ phi______ frames
    -      105.0818  -30.0000 -120.0000 46

 15 omega   49.00   84.00   1.0000   35.0000
omega____ theta____ kappa____ phi______ frames
    -      105.0818  -94.0000  150.0000 35

 16 omega   58.00  116.00   1.0000   35.0000
omega____ theta____ kappa____ phi______ frames
    -      105.0818 -125.0000 -120.0000 58

 17 omega  141.00  177.00   1.0000   35.0000
omega____ theta____ kappa____ phi______ frames
    -      105.0818   15.0000  120.0000 36

 18 omega  104.00  157.00   1.0000   35.0000
omega____ theta____ kappa____ phi______ frames
    -      105.0818   45.0000  -30.0000 53

 19 omega   93.00  120.00   1.0000   35.0000
omega____ theta____ kappa____ phi______ frames
    -      105.0818 -125.0000   30.0000 27

 20 omega   35.00   91.00   1.0000   35.0000
omega____ theta____ kappa____ phi______ frames
    -      105.0818  -30.0000  120.0000 56

 21 omega   41.00  132.00   1.0000   35.0000
omega____ theta____ kappa____ phi______ frames
    -      105.0818  -77.0000 -120.0000 91
;
_diffrn_measurement_device 'four-circle diffractometer'
_diffrn_measurement_device_type 'SuperNova, Dual, Cu at zero, Atlas'
_diffrn_measurement_method '\w scans'
_diffrn_orient_matrix_UB_11 -0.0412270000
_diffrn_orient_matrix_UB_12 -0.0817035000
_diffrn_orient_matrix_UB_13 -0.0497402000
_diffrn_orient_matrix_UB_21 -0.0412711000
_diffrn_orient_matrix_UB_22 -0.0698063000
_diffrn_orient_matrix_UB_23 0.0362830000
_diffrn_orient_matrix_UB_31 -0.1140667000
_diffrn_orient_matrix_UB_32 0.0523905000
_diffrn_orient_matrix_UB_33 0.0009495000
_diffrn_radiation_monochromator mirror
_diffrn_radiation_probe x-ray
_diffrn_radiation_type CuK\a
_diffrn_radiation_wavelength 1.54184
_diffrn_reflns_av_R_equivalents 0.0757
_diffrn_reflns_av_unetI/netI 0.1181
_diffrn_reflns_Laue_measured_fraction_full 0.999
_diffrn_reflns_Laue_measured_fraction_max 0.999
_diffrn_reflns_limit_h_max 11
_diffrn_reflns_limit_h_min -14
_diffrn_reflns_limit_k_max 15
_diffrn_reflns_limit_k_min -14
_diffrn_reflns_limit_l_max 30
_diffrn_reflns_limit_l_min -30
_diffrn_reflns_number 27119
_diffrn_reflns_point_group_measured_fraction_full 0.999
_diffrn_reflns_point_group_measured_fraction_max 0.999
_diffrn_reflns_theta_full 66.750
_diffrn_reflns_theta_max 66.749
_diffrn_reflns_theta_min 3.430
_diffrn_source 'sealed X-ray tube'
_diffrn_source_type 'SuperNova (Cu) X-ray Source'
_exptl_absorpt_coefficient_mu 10.659
_exptl_absorpt_correction_T_max 0.998
_exptl_absorpt_correction_T_min 0.986
_exptl_absorpt_correction_type gaussian
_exptl_absorpt_process_details
;
CrysAlisPro, Agilent Technologies,
Version 1.171.37.31 (release 14-01-2014 CrysAlis171 .NET)
(compiled Jan 14 2014,18:38:05)
Numerical absorption correction based on gaussian integration over
            a multifaceted crystal model
Empirical absorption correction using spherical harmonics,
 implemented in SCALE3 ABSPACK scaling algorithm.
;
_exptl_crystal_colour orange
_exptl_crystal_colour_primary orange
_exptl_crystal_density_diffrn 1.454
_exptl_crystal_description plate
_exptl_crystal_F_000 1788
_exptl_crystal_size_max 0.1175
_exptl_crystal_size_mid 0.0574
_exptl_crystal_size_min 0.0311
_refine_diff_density_max 1.679
_refine_diff_density_min -2.318
_refine_diff_density_rms 0.140
_refine_ls_extinction_method none
_refine_ls_goodness_of_fit_ref 1.029
_refine_ls_hydrogen_treatment constr
_refine_ls_matrix_type full
_refine_ls_number_parameters 895
_refine_ls_number_reflns 14100
_refine_ls_number_restraints 47
_refine_ls_restrained_S_all 1.030
_refine_ls_R_factor_all 0.1396
_refine_ls_R_factor_gt 0.0909
_refine_ls_shift/su_max 0.001
_refine_ls_shift/su_mean 0.000
_refine_ls_structure_factor_coef Fsqd
_refine_ls_weighting_details 'w=1/[\s^2^(Fo^2^)+(0.1115P)^2^+20.3582P] where P=(Fo^2^+2Fc^2^)/3'
_refine_ls_weighting_scheme calc
_refine_ls_wR_factor_gt 0.2347
_refine_ls_wR_factor_ref 0.2850
_reflns_Friedel_coverage 0.000
_reflns_number_gt 8023
_reflns_number_total 14100
_reflns_threshold_expression 'I > 2\s(I)'
_cod_data_source_file c6ce01229a2.cif
_cod_data_source_block 1_Cl3_I3
_cod_depositor_comments 'Adding full bibliography for 7225581--7225584.cif.'
_cod_database_code 7225581
_shelxl_version_number 2013-4
_chemical_oxdiff_formula 'C11 H10 N O'
_shelx_space_group_comment
;
The symmetry employed for this shelxl refinement is uniquely defined
by the following loop, which should always be used as a source of
symmetry information in preference to the above space-group names.
They are only intended as comments.
;
_reflns_odcompleteness_completeness 99.87
_reflns_odcompleteness_iscentric 1
_reflns_odcompleteness_theta 66.97
_olex2_refinement_description
;
1. Fixed Uiso
 At 1.2 times of:
  All C(H) groups, All C(H,H) groups, All N(H,H) groups
 At 1.5 times of:
  All C(H,H,H) groups, All O(H) groups
2. Restrained distances
 H5-O4
 1.86 with sigma of 0.02
 H4-Cl2
 2.29 with sigma of 0.02
 C59-C60 \\sim C60-C61 \\sim C61-C62 \\sim C62-C63 \\sim C63-C64 \\sim C64-C59
 with sigma of 0.02
3. Uiso/Uaniso restraints and constraints
C62 \\sim C63: within 1.7A with sigma of 0.02 and sigma for terminal atoms of
0.04
Uanis(C27) \\sim Ueq, Uanis(C44) \\sim Ueq, Uanis(C45) \\sim Ueq, Uanis(O12B)
\\sim Ueq: with sigma of 0.02 and sigma for terminal atoms of 0.04
4. Others
 Fixed Sof: O12C(0.2) O12A(0.55) O12B(0.25)
5.a Ternary CH refined with riding coordinates:
 C8(H8), C14(H14), C25(H25), C31(H31), C42(H42), C48(H48), C59(H59), C65(H65)
5.b Secondary CH2 refined with riding coordinates:
 C7(H7A,H7B), C9(H9A,H9B), C10(H10A,H10B), C11(H11A,H11B), C12(H12A,H12B),
 C13(H13A,H13B), C15(H15A,H15B), C16(H16A,H16B), C24(H24A,H24B), C26(H26A,H26B),
  C27(H27A,H27B), C28(H28A,H28B), C29(H29A,H29B), C30(H30A,H30B), C32(H32A,
 H32B), C33(H33A,H33B), C41(H41A,H41B), C43(H43A,H43B), C44(H44A,H44B),
 C45(H45A,H45B), C46(H46A,H46B), C47(H47A,H47B), C49(H49A,H49B), C50(H50A,H50B),
  C58(H58A,H58B), C60(H60A,H60B), C61(H61A,H61B), C62(H62A,H62B), C63(H63A,
 H63B), C64(H64A,H64B), C66(H66A,H66B), C67(H67A,H67B), N1(H1A,H1B), N2(H2A,
 H2B), N3(H3A,H3B), N4(H4A,H4B), C69(H69A,H69B), C70(H70A,H70B), C71(H71A,H71B),
  C72(H72A,H72B), C73(H73A,H73B), C74(H74A,H74B)
5.c Aromatic/amide H refined with riding coordinates:
 C6(H6), C23(H23), C40(H40), C57(H57)
5.d Idealised Me refined as rotating group:
 C17(H17A,H17B,H17C), C34(H34A,H34B,H34C), C51(H51A,H51B,H51C), C68(H68A,H68B,
 H68C)
5.e Idealised tetrahedral OH refined as rotating group:
 O1(H1), O2(H2), O3(H3), O4(H4), O5(H5), O6(H6A), O7(H7), O8(H8A)
;
_olex2_submission_special_instructions 'No special instructions were received'

loop_
_space_group_symop_operation_xyz
'x, y, z'
'-x, -y, -z'

loop_
_atom_site_label
_atom_site_type_symbol
_atom_site_fract_x
_atom_site_fract_y
_atom_site_fract_z
_atom_site_U_iso_or_equiv
_atom_site_adp_type
_atom_site_occupancy
_atom_site_site_symmetry_order
_atom_site_calc_flag
_atom_site_refinement_flags_posn
_atom_site_refinement_flags_adp
_atom_site_refinement_flags_occupancy
_atom_site_disorder_assembly
_atom_site_disorder_group
C1 C 0.4113(8) 1.1819(7) 0.1496(4) 0.037(2) Uani 1 1 d . . . . .
C2 C 0.4518(10) 1.2489(8) 0.1212(4) 0.046(3) Uani 1 1 d . . . . .
C3 C 0.5585(10) 1.2904(8) 0.1309(4) 0.048(3) Uani 1 1 d . . . . .
C4 C 0.6266(9) 1.2642(8) 0.1714(4) 0.047(3) Uani 1 1 d . . . . .
C5 C 0.5877(9) 1.2003(8) 0.2036(4) 0.043(2) Uani 1 1 d . . . . .
C6 C 0.4773(9) 1.1596(7) 0.1911(4) 0.042(2) Uani 1 1 d . . . . .
H6 H 0.4482 1.1156 0.2121 0.050 Uiso 1 1 calc R . . . .
C7 C 0.6035(10) 1.3635(9) 0.0991(4) 0.051(3) Uani 1 1 d . . . . .
H7A H 0.5428 1.4073 0.0892 0.061 Uiso 1 1 calc R . . . .
H7B H 0.6611 1.4097 0.1212 0.061 Uiso 1 1 calc R . . . .
C8 C 0.6884(11) 1.3723(9) 0.0134(4) 0.054(3) Uani 1 1 d . . . . .
H8 H 0.6239 1.4135 0.0039 0.064 Uiso 1 1 calc R . . . .
C9 C 0.7293(12) 1.3032(9) -0.0377(4) 0.058(3) Uani 1 1 d . . . . .
H9A H 0.7950 1.2642 -0.0287 0.070 Uiso 1 1 calc R . . . .
H9B H 0.6701 1.2526 -0.0546 0.070 Uiso 1 1 calc R . . . .
C10 C 0.7599(14) 1.3701(11) -0.0760(5) 0.073(4) Uani 1 1 d . . . . .
H10A H 0.6937 1.4080 -0.0855 0.088 Uiso 1 1 calc R . . . .
H10B H 0.7854 1.3257 -0.1092 0.088 Uiso 1 1 calc R . . . .
C11 C 0.8536(15) 1.4486(12) -0.0496(6) 0.089(5) Uani 1 1 d . . . . .
H11A H 0.9217 1.4105 -0.0430 0.107 Uiso 1 1 calc R . . . .
H11B H 0.8711 1.4943 -0.0742 0.107 Uiso 1 1 calc R . . . .
C12 C 0.8186(14) 1.5134(10) 0.0022(6) 0.082(5) Uani 1 1 d . . . . .
H12A H 0.7553 1.5567 -0.0052 0.099 Uiso 1 1 calc R . . . .
H12B H 0.8809 1.5605 0.0190 0.099 Uiso 1 1 calc R . . . .
C13 C 0.7846(13) 1.4477(10) 0.0410(5) 0.067(4) Uani 1 1 d . . . . .
H13A H 0.7594 1.4929 0.0740 0.081 Uiso 1 1 calc R . . . .
H13B H 0.8488 1.4076 0.0508 0.081 Uiso 1 1 calc R . . . .
C14 C 0.6595(9) 1.1750(8) 0.2487(4) 0.046(2) Uani 1 1 d . . . . .
H14 H 0.7367 1.1986 0.2440 0.056 Uiso 1 1 calc R . . . .
C15 C 0.6659(10) 1.0584(8) 0.2480(5) 0.050(3) Uani 1 1 d . . . . .
H15A H 0.7101 1.0484 0.2802 0.061 Uiso 1 1 calc R . . . .
H15B H 0.5901 1.0300 0.2493 0.061 Uiso 1 1 calc R . . . .
C16 C 0.7190(11) 0.9998(9) 0.1982(5) 0.061(3) Uani 1 1 d . . . . .
H16A H 0.7113 0.9244 0.1966 0.073 Uiso 1 1 calc R . . . .
H16B H 0.6775 1.0148 0.1664 0.073 Uiso 1 1 calc R . . . .
C17 C 0.8402(12) 1.0260(13) 0.1953(9) 0.102(7) Uani 1 1 d . . . . .
H17A H 0.8553 1.0290 0.1585 0.153 Uiso 1 1 calc GR . . . .
H17B H 0.8860 0.9726 0.2066 0.153 Uiso 1 1 calc GR . . . .
H17C H 0.8581 1.0935 0.2190 0.153 Uiso 1 1 calc GR . . . .
C18 C 0.6255(8) 1.2383(7) 0.3029(4) 0.037(2) Uani 1 1 d . . . . .
C19 C 0.6656(8) 1.3401(7) 0.3194(4) 0.038(2) Uani 1 1 d . . . . .
C20 C 0.6372(8) 1.4008(7) 0.3693(4) 0.039(2) Uani 1 1 d . . . . .
C21 C 0.5620(9) 1.3622(8) 0.3992(4) 0.043(2) Uani 1 1 d . . . . .
C22 C 0.5180(8) 1.2612(7) 0.3834(4) 0.036(2) Uani 1 1 d . . . . .
C23 C 0.5531(9) 1.2011(8) 0.3345(4) 0.041(2) Uani 1 1 d . . . . .
H23 H 0.5253 1.1319 0.3230 0.049 Uiso 1 1 calc R . . . .
C24 C 0.6870(9) 1.5099(8) 0.3865(5) 0.048(3) Uani 1 1 d . . . . .
H24A H 0.6821 1.5351 0.4256 0.058 Uiso 1 1 calc R . . . .
H24B H 0.7665 1.5093 0.3784 0.058 Uiso 1 1 calc R . . . .
C25 C 0.6909(10) 1.6778(8) 0.3569(5) 0.050(3) Uani 1 1 d . . . . .
H25 H 0.7647 1.6588 0.3419 0.060 Uiso 1 1 calc R . . . .
C26 C 0.6251(16) 1.7347(11) 0.3207(8) 0.100(6) Uani 1 1 d . . . . .
H26A H 0.5500 1.7493 0.3341 0.120 Uiso 1 1 calc R . . . .
H26B H 0.6163 1.6902 0.2843 0.120 Uiso 1 1 calc R . . . .
C27 C 0.6841(16) 1.8379(12) 0.3181(7) 0.093(5) Uani 1 1 d . U . . .
H27A H 0.7583 1.8239 0.3036 0.111 Uiso 1 1 calc R . . . .
H27B H 0.6399 1.8745 0.2945 0.111 Uiso 1 1 calc R . . . .
C28 C 0.6961(13) 1.9042(10) 0.3741(8) 0.088(5) Uani 1 1 d . . . . .
H28A H 0.7339 1.9707 0.3735 0.106 Uiso 1 1 calc R . . . .
H28B H 0.6216 1.9197 0.3881 0.106 Uiso 1 1 calc R . . . .
C29 C 0.7626(14) 1.8477(10) 0.4097(6) 0.083(5) Uani 1 1 d . . . . .
H29A H 0.7707 1.8919 0.4461 0.100 Uiso 1 1 calc R . . . .
H29B H 0.8379 1.8352 0.3962 0.100 Uiso 1 1 calc R . . . .
C30 C 0.7086(12) 1.7439(9) 0.4125(5) 0.063(3) Uani 1 1 d . . . . .
H30A H 0.7572 1.7076 0.4346 0.076 Uiso 1 1 calc R . . . .
H30B H 0.6364 1.7561 0.4292 0.076 Uiso 1 1 calc R . . . .
C31 C 0.4356(9) 1.2204(7) 0.4164(4) 0.041(2) Uani 1 1 d . . . . .
H31 H 0.4558 1.2537 0.4546 0.049 Uiso 1 1 calc R . . . .
C32 C 0.4424(10) 1.1023(8) 0.4120(4) 0.045(2) Uani 1 1 d . . . . .
H32A H 0.4216 1.0664 0.3747 0.054 Uiso 1 1 calc R . . . .
H32B H 0.5203 1.0846 0.4202 0.054 Uiso 1 1 calc R . . . .
C33 C 0.3670(12) 1.0619(9) 0.4495(5) 0.061(3) Uani 1 1 d . . . . .
H33A H 0.3869 1.0978 0.4869 0.074 Uiso 1 1 calc R . . . .
H33B H 0.2887 1.0777 0.4410 0.074 Uiso 1 1 calc R . . . .
C34 C 0.3784(14) 0.9458(10) 0.4442(5) 0.073(4) Uani 1 1 d . . . . .
H34A H 0.3615 0.9104 0.4069 0.110 Uiso 1 1 calc GR . . . .
H34B H 0.3263 0.9214 0.4671 0.110 Uiso 1 1 calc GR . . . .
H34C H 0.4546 0.9305 0.4551 0.110 Uiso 1 1 calc GR . . . .
C35 C 0.3186(9) 1.2557(8) 0.4042(4) 0.042(2) Uani 1 1 d . . . . .
C36 C 0.2707(9) 1.3448(8) 0.4347(4) 0.040(2) Uani 1 1 d . . . . .
C37 C 0.1658(10) 1.3781(8) 0.4228(4) 0.049(3) Uani 1 1 d . . . . .
C38 C 0.1013(9) 1.3179(8) 0.3787(4) 0.043(2) Uani 1 1 d . . . . .
C39 C 0.1437(9) 1.2275(7) 0.3483(4) 0.039(2) Uani 1 1 d . . . . .
C40 C 0.2528(9) 1.1996(8) 0.3605(4) 0.042(2) Uani 1 1 d . . . . .
H40 H 0.2833 1.1404 0.3384 0.050 Uiso 1 1 calc R . . . .
C41 C 0.1203(10) 1.4735(9) 0.4558(5) 0.054(3) Uani 1 1 d . . . . .
H41A H 0.1402 1.4756 0.4939 0.065 Uiso 1 1 calc R . . . .
H41B H 0.0382 1.4708 0.4508 0.065 Uiso 1 1 calc R . . . .
C42 C 0.1235(13) 1.6706(10) 0.4779(5) 0.066(3) Uani 1 1 d . . . . .
H42 H 0.0421 1.6627 0.4823 0.079 Uiso 1 1 calc R . . . .
C43 C 0.1832(13) 1.6870(11) 0.5319(5) 0.069(4) Uani 1 1 d . . . . .
H43A H 0.2645 1.6919 0.5285 0.083 Uiso 1 1 calc R . . . .
H43B H 0.1678 1.6280 0.5489 0.083 Uiso 1 1 calc R . . . .
C44 C 0.1404(17) 1.7911(13) 0.5672(6) 0.094(5) Uani 1 1 d . U . . .
H44A H 0.0610 1.7825 0.5737 0.113 Uiso 1 1 calc R . . . .
H44B H 0.1829 1.8066 0.6021 0.113 Uiso 1 1 calc R . . . .
C45 C 0.1535(18) 1.8780(14) 0.5404(7) 0.100(6) Uani 1 1 d . U . . .
H45A H 0.2335 1.8891 0.5360 0.120 Uiso 1 1 calc R . . . .
H45B H 0.1257 1.9419 0.5633 0.120 Uiso 1 1 calc R . . . .
C46 C 0.0929(19) 1.8595(14) 0.4875(9) 0.109(6) Uani 1 1 d . . . . .
H46A H 0.1030 1.9199 0.4709 0.130 Uiso 1 1 calc R . . . .
H46B H 0.0124 1.8499 0.4914 0.130 Uiso 1 1 calc R . . . .
C47 C 0.1405(14) 1.7588(12) 0.4512(6) 0.079(4) Uani 1 1 d . . . . .
H47A H 0.1011 1.7443 0.4154 0.095 Uiso 1 1 calc R . . . .
H47B H 0.2207 1.7687 0.4467 0.095 Uiso 1 1 calc R . . . .
C48 C 0.0732(10) 1.1622(8) 0.3008(4) 0.045(2) Uani 1 1 d . . . . .
H48 H -0.0066 1.1782 0.3072 0.054 Uiso 1 1 calc R . . . .
C49 C 0.0868(11) 1.0452(8) 0.2966(4) 0.049(3) Uani 1 1 d . . . . .
H49A H 0.0502 1.0074 0.2624 0.059 Uiso 1 1 calc R . . . .
H49B H 0.1669 1.0290 0.2960 0.059 Uiso 1 1 calc R . . . .
C50 C 0.0375(12) 1.0067(9) 0.3425(5) 0.059(3) Uani 1 1 d . . . . .
H50A H 0.0730 1.0452 0.3768 0.071 Uiso 1 1 calc R . . . .
H50B H -0.0431 1.0212 0.3427 0.071 Uiso 1 1 calc R . . . .
C51 C 0.0540(13) 0.8929(11) 0.3379(7) 0.079(4) Uani 1 1 d . . . . .
H51A H 0.0142 0.8543 0.3053 0.119 Uiso 1 1 calc GR . . . .
H51B H 0.0250 0.8720 0.3691 0.119 Uiso 1 1 calc GR . . . .
H51C H 0.1335 0.8780 0.3363 0.119 Uiso 1 1 calc GR . . . .
C52 C 0.0998(9) 1.1967(7) 0.2502(4) 0.039(2) Uani 1 1 d . . . . .
C53 C 0.0414(8) 1.2753(8) 0.2331(4) 0.041(2) Uani 1 1 d . . . . .
C54 C 0.0644(9) 1.3123(8) 0.1886(4) 0.043(2) Uani 1 1 d . . . . .
C55 C 0.1501(9) 1.2658(8) 0.1574(4) 0.044(2) Uani 1 1 d . . . . .
C56 C 0.2082(9) 1.1836(7) 0.1709(4) 0.039(2) Uani 1 1 d . . . . .
C57 C 0.1850(8) 1.1528(7) 0.2184(4) 0.037(2) Uani 1 1 d . . . . .
H57 H 0.2287 1.1004 0.2292 0.045 Uiso 1 1 calc R . . . .
C58 C 0.0030(10) 1.4007(8) 0.1754(5) 0.054(3) Uani 1 1 d . . . . .
H58A H -0.0776 1.3837 0.1707 0.064 Uiso 1 1 calc R . . . .
H58B H 0.0279 1.4152 0.1416 0.064 Uiso 1 1 calc R . . . .
C59 C -0.0219(11) 1.5970(10) 0.2147(7) 0.083(5) Uani 1 1 d . . . . .
H59 H -0.0087 1.6451 0.2503 0.100 Uiso 1 1 calc R . . . .
C60 C -0.1438(11) 1.5913(11) 0.2042(6) 0.071(4) Uani 1 1 d . . . . .
H60A H -0.1784 1.5718 0.2348 0.085 Uiso 1 1 calc R . . . .
H60B H -0.1621 1.5358 0.1722 0.085 Uiso 1 1 calc R . . . .
C61 C -0.1930(17) 1.6896(14) 0.1954(9) 0.115(7) Uani 1 1 d . . . . .
H61A H -0.2721 1.6776 0.1828 0.138 Uiso 1 1 calc R . . . .
H61B H -0.1893 1.7421 0.2294 0.138 Uiso 1 1 calc R . . . .
C62 C -0.1314(13) 1.7276(12) 0.1555(7) 0.090(5) Uani 1 1 d . . . . .
H62A H -0.1647 1.7932 0.1499 0.108 Uiso 1 1 calc R . . . .
H62B H -0.1395 1.6763 0.1211 0.108 Uiso 1 1 calc R . . . .
C63 C -0.0094(14) 1.7466(13) 0.1712(9) 0.106(5) Uani 1 1 d . . . . .
H63A H 0.0285 1.7730 0.1434 0.127 Uiso 1 1 calc R . . . .
H63B H 0.0008 1.7983 0.2054 0.127 Uiso 1 1 calc R . . . .
C64 C 0.0375(15) 1.6441(14) 0.1771(10) 0.112(8) Uani 1 1 d . . . . .
H64A H 0.0339 1.5959 0.1417 0.135 Uiso 1 1 calc R . . . .
H64B H 0.1168 1.6542 0.1897 0.135 Uiso 1 1 calc R . . . .
C65 C 0.2948(9) 1.1279(8) 0.1356(4) 0.041(2) Uani 1 1 d . . . . .
H65 H 0.2725 1.1354 0.0985 0.049 Uiso 1 1 calc R . . . .
C66 C 0.2994(10) 1.0111(8) 0.1333(4) 0.046(2) Uani 1 1 d . . . . .
H66A H 0.3242 0.9997 0.1690 0.056 Uiso 1 1 calc R . . . .
H66B H 0.3550 0.9800 0.1078 0.056 Uiso 1 1 calc R . . . .
C67 C 0.1865(11) 0.9562(9) 0.1161(5) 0.062(3) Uani 1 1 d . . . . .
H67A H 0.1959 0.8807 0.1134 0.074 Uiso 1 1 calc R . . . .
H67B H 0.1342 0.9806 0.1445 0.074 Uiso 1 1 calc R . . . .
C68 C 0.1344(16) 0.9727(14) 0.0636(7) 0.096(6) Uani 1 1 d . . . . .
H68A H 0.1897 0.9600 0.0364 0.145 Uiso 1 1 calc GR . . . .
H68B H 0.1087 1.0442 0.0682 0.145 Uiso 1 1 calc GR . . . .
H68C H 0.0711 0.9245 0.0523 0.145 Uiso 1 1 calc GR . . . .
N1 N 0.6524(8) 1.3052(7) 0.0500(4) 0.049(2) Uani 1 1 d . . . . .
H1A H 0.5968 1.2534 0.0302 0.059 Uiso 1 1 calc R . . . .
H1B H 0.7174 1.2669 0.0603 0.059 Uiso 1 1 calc R . . . .
N2 N 0.6255(8) 1.5795(7) 0.3577(4) 0.051(2) Uani 1 1 d . . . . .
H2A H 0.5547 1.5984 0.3749 0.062 Uiso 1 1 calc R . . . .
H2B H 0.6072 1.5419 0.3205 0.062 Uiso 1 1 calc R . . . .
N3 N 0.1633(9) 1.5711(7) 0.4417(4) 0.054(2) Uani 1 1 d . . . . .
H3A H 0.1389 1.5711 0.4042 0.065 Uiso 1 1 calc R . . . .
H3B H 0.2456 1.5711 0.4441 0.065 Uiso 1 1 calc R . . . .
N4 N 0.0244(8) 1.4963(7) 0.2209(5) 0.057(3) Uani 1 1 d . . . . .
H4A H -0.0048 1.4802 0.2536 0.069 Uiso 1 1 calc R . . . .
H4B H 0.1059 1.5059 0.2274 0.069 Uiso 1 1 calc R . . . .
O1 O 0.3895(7) 1.2812(6) 0.0810(3) 0.0543(19) Uani 1 1 d . . . . .
H1 H 0.3218 1.2806 0.0873 0.081 Uiso 1 1 calc GR . . . .
O2 O 0.7339(7) 1.3058(6) 0.1822(3) 0.056(2) Uani 1 1 d . . . . .
H2 H 0.7793 1.2631 0.1667 0.084 Uiso 1 1 calc GR . . . .
O3 O 0.7337(6) 1.3898(5) 0.2919(3) 0.0453(17) Uani 1 1 d . . . . .
H3 H 0.7229 1.3653 0.2590 0.068 Uiso 1 1 calc GR . . . .
O4 O 0.5322(7) 1.4209(5) 0.4474(3) 0.0502(18) Uani 1 1 d D . . . .
H4 H 0.5040 1.4764 0.4426 0.075 Uiso 1 1 calc DGR . . . .
O5 O 0.3235(6) 1.4066(6) 0.4783(3) 0.053(2) Uani 1 1 d . . . . .
H5 H 0.3919 1.4091 0.4737 0.079 Uiso 1 1 calc DGR . . . .
O6 O -0.0053(6) 1.3477(6) 0.3658(3) 0.0506(18) Uani 1 1 d . . . . .
H6A H -0.0044 1.4110 0.3649 0.076 Uiso 1 1 calc GR . . . .
O7 O -0.0509(6) 1.3213(6) 0.2589(3) 0.0534(19) Uani 1 1 d . . . . .
H7 H -0.0399 1.3280 0.2921 0.080 Uiso 1 1 calc GR . . . .
O8 O 0.1808(7) 1.3031(6) 0.1135(3) 0.056(2) Uani 1 1 d . . . . .
H8A H 0.1305 1.2886 0.0889 0.084 Uiso 1 1 calc GR . . . .
C69 C 0.4448(12) 1.5142(11) 0.2210(6) 0.070(4) Uani 1 1 d . . . . .
H69A H 0.4356 1.4549 0.1900 0.084 Uiso 1 1 calc R . . . .
H69B H 0.5020 1.5622 0.2132 0.084 Uiso 1 1 calc R . . . .
C70 C 0.3381(12) 1.5685(11) 0.2297(7) 0.071(4) Uani 1 1 d . . . . .
H70A H 0.3497 1.6311 0.2587 0.086 Uiso 1 1 calc R . . . .
H70B H 0.3130 1.5914 0.1967 0.086 Uiso 1 1 calc R . . . .
C71 C 0.2895(12) 1.4643(11) 0.2894(6) 0.069(4) Uani 1 1 d . . . . .
H71A H 0.2323 1.4164 0.2973 0.083 Uiso 1 1 calc R . . . .
H71B H 0.3008 1.5224 0.3209 0.083 Uiso 1 1 calc R . . . .
C72 C 0.3960(11) 1.4084(11) 0.2787(7) 0.071(4) Uani 1 1 d . . . . .
H72A H 0.4211 1.3807 0.3102 0.086 Uiso 1 1 calc R . . . .
H72B H 0.3841 1.3493 0.2478 0.086 Uiso 1 1 calc R . . . .
O9 O 0.4798(7) 1.4777(7) 0.2676(4) 0.063(2) Uani 1 1 d . . . . .
O10 O 0.2527(7) 1.5037(7) 0.2435(5) 0.071(3) Uani 1 1 d . . . . .
I1 I 0.36996(8) 1.89027(6) 0.26702(3) 0.0597(2) Uani 1 1 d . . . . .
I2 I 0.47583(7) 1.78296(5) 0.17251(3) 0.0530(2) Uani 1 1 d . . . . .
I3 I 0.57869(9) 1.66927(8) 0.07750(4) 0.0767(3) Uani 1 1 d . . . . .
C73 C 0.4319(13) 1.0758(11) -0.0126(7) 0.076(4) Uani 1 1 d . . . . .
H73A H 0.4068 1.1210 -0.0370 0.091 Uiso 1 1 calc R . . . .
H73B H 0.3844 1.0893 0.0184 0.091 Uiso 1 1 calc R . . . .
C74 C 0.5825(15) 1.0349(11) 0.0410(5) 0.075(4) Uani 1 1 d . . . . .
H74A H 0.5395 1.0480 0.0735 0.090 Uiso 1 1 calc R . . . .
H74B H 0.6619 1.0503 0.0520 0.090 Uiso 1 1 calc R . . . .
O11 O 0.5436(9) 1.1017(7) 0.0055(4) 0.070(3) Uani 1 1 d . . . . .
O12C O 0.156(3) 1.095(3) -0.042(2) 0.072(15) Uani 0.2 1 d . . P A 3
O12A O 0.0439(12) 1.2678(16) 0.0327(5) 0.066(5) Uani 0.55 1 d . . P B 1
O12B O 0.095(3) 1.222(3) -0.0076(15) 0.071(11) Uani 0.25 1 d . U P C 2
Cl2 Cl 0.4201(3) 1.6252(3) 0.42726(16) 0.0753(10) Uani 1 1 d D . . . .
Cl3 Cl -0.0103(3) 1.5630(2) 0.34795(15) 0.0678(8) Uani 1 1 d . . . . .
Cl1 Cl 0.8547(3) 1.1874(4) 0.08777(15) 0.0862(11) Uani 1 1 d . . . . .

loop_
_atom_site_aniso_label
_atom_site_aniso_U_11
_atom_site_aniso_U_22
_atom_site_aniso_U_33
_atom_site_aniso_U_23
_atom_site_aniso_U_13
_atom_site_aniso_U_12
C1 0.047(5) 0.026(5) 0.035(5) 0.000(4) 0.008(4) -0.001(4)
C2 0.065(7) 0.045(6) 0.030(5) 0.009(4) 0.011(5) 0.004(5)
C3 0.065(7) 0.040(6) 0.039(5) 0.006(4) 0.019(5) -0.011(5)
C4 0.060(7) 0.041(6) 0.036(5) -0.006(4) 0.021(5) -0.002(5)
C5 0.057(6) 0.037(5) 0.035(5) 0.008(4) 0.010(5) 0.000(4)
C6 0.062(7) 0.025(5) 0.040(5) 0.005(4) 0.018(5) 0.001(4)
C7 0.067(7) 0.049(6) 0.040(5) 0.012(5) 0.023(5) 0.008(5)
C8 0.079(8) 0.040(6) 0.038(5) -0.001(4) 0.018(5) -0.018(5)
C9 0.087(9) 0.046(6) 0.039(6) 0.003(5) 0.011(6) -0.016(6)
C10 0.109(11) 0.060(8) 0.050(7) 0.005(6) 0.026(7) -0.010(7)
C11 0.122(13) 0.064(9) 0.081(10) 0.002(7) 0.055(10) -0.027(9)
C12 0.109(12) 0.048(7) 0.080(9) -0.016(7) 0.039(9) -0.033(7)
C13 0.091(10) 0.050(7) 0.056(7) -0.004(6) 0.017(7) -0.023(7)
C14 0.051(6) 0.033(5) 0.051(6) -0.001(4) 0.008(5) 0.002(4)
C15 0.060(7) 0.033(5) 0.054(6) -0.002(5) 0.004(5) -0.001(5)
C16 0.073(8) 0.038(6) 0.061(7) -0.014(5) 0.010(6) 0.000(5)
C17 0.064(9) 0.072(10) 0.151(18) -0.025(11) 0.042(10) -0.005(7)
C18 0.043(5) 0.026(5) 0.041(5) 0.001(4) 0.007(4) 0.003(4)
C19 0.042(5) 0.029(5) 0.043(5) 0.004(4) 0.004(4) 0.001(4)
C20 0.042(5) 0.026(5) 0.045(5) -0.002(4) 0.003(4) -0.008(4)
C21 0.057(6) 0.030(5) 0.038(5) -0.004(4) 0.008(5) -0.011(4)
C22 0.043(5) 0.029(5) 0.034(5) 0.005(4) 0.000(4) -0.006(4)
C23 0.057(6) 0.029(5) 0.037(5) 0.008(4) -0.002(5) -0.004(4)
C24 0.054(6) 0.035(5) 0.051(6) 0.002(5) 0.004(5) -0.019(5)
C25 0.050(6) 0.039(6) 0.061(7) 0.008(5) 0.005(5) -0.011(5)
C26 0.109(13) 0.048(8) 0.140(17) 0.031(9) -0.055(12) -0.016(8)
C27 0.119(12) 0.064(9) 0.102(11) 0.042(8) -0.034(9) -0.033(8)
C28 0.074(9) 0.037(7) 0.154(17) 0.018(9) 0.024(10) -0.011(6)
C29 0.117(12) 0.044(7) 0.080(9) -0.008(7) 0.026(9) -0.047(8)
C30 0.084(9) 0.040(6) 0.061(7) -0.004(5) 0.019(7) -0.019(6)
C31 0.055(6) 0.029(5) 0.036(5) 0.001(4) 0.004(4) -0.006(4)
C32 0.069(7) 0.031(5) 0.031(5) -0.001(4) 0.005(5) -0.009(5)
C33 0.091(9) 0.038(6) 0.059(7) 0.018(5) 0.009(7) -0.011(6)
C34 0.120(12) 0.049(7) 0.052(7) 0.016(6) 0.008(8) -0.022(7)
C35 0.063(7) 0.036(5) 0.027(4) 0.004(4) 0.010(4) -0.017(5)
C36 0.047(6) 0.037(5) 0.033(5) -0.003(4) 0.009(4) -0.010(4)
C37 0.070(8) 0.035(5) 0.041(5) -0.003(4) 0.025(5) -0.009(5)
C38 0.043(6) 0.041(6) 0.044(6) 0.005(4) 0.007(5) -0.002(4)
C39 0.050(6) 0.036(5) 0.030(4) 0.002(4) 0.016(4) -0.010(4)
C40 0.054(6) 0.032(5) 0.038(5) 0.005(4) 0.011(5) -0.008(4)
C41 0.061(7) 0.043(6) 0.054(7) -0.001(5) 0.015(6) -0.008(5)
C42 0.085(9) 0.046(7) 0.059(7) -0.005(6) 0.012(7) 0.011(6)
C43 0.096(10) 0.053(8) 0.055(7) 0.002(6) 0.010(7) 0.002(7)
C44 0.138(13) 0.083(10) 0.053(7) -0.010(7) 0.028(8) -0.026(9)
C45 0.144(13) 0.079(10) 0.071(9) -0.001(8) 0.024(9) -0.028(9)
C46 0.150(18) 0.061(10) 0.113(16) 0.014(10) 0.004(14) 0.014(11)
C47 0.101(11) 0.070(9) 0.060(8) -0.001(7) 0.012(8) -0.013(8)
C48 0.058(6) 0.037(5) 0.040(5) 0.006(4) 0.010(5) -0.009(5)
C49 0.078(8) 0.028(5) 0.038(5) 0.004(4) 0.001(5) -0.017(5)
C50 0.080(9) 0.049(7) 0.050(6) 0.014(5) 0.015(6) -0.015(6)
C51 0.085(10) 0.059(8) 0.104(12) 0.034(8) 0.021(9) -0.015(7)
C52 0.050(6) 0.024(5) 0.043(5) 0.007(4) 0.007(4) 0.000(4)
C53 0.036(5) 0.039(5) 0.043(5) -0.007(4) 0.011(4) -0.003(4)
C54 0.055(6) 0.027(5) 0.047(6) 0.008(4) 0.001(5) 0.007(4)
C55 0.059(7) 0.038(5) 0.037(5) 0.009(4) 0.010(5) -0.001(5)
C56 0.057(6) 0.024(5) 0.035(5) 0.004(4) 0.000(4) -0.005(4)
C57 0.049(6) 0.026(5) 0.034(5) -0.002(4) 0.006(4) -0.009(4)
C58 0.061(7) 0.037(6) 0.063(7) 0.012(5) 0.001(6) 0.001(5)
C59 0.089(11) 0.035(7) 0.120(14) 0.014(7) -0.029(10) 0.002(6)
C60 0.082(10) 0.072(9) 0.059(8) 0.016(7) 0.002(7) 0.033(7)
C61 0.107(14) 0.104(15) 0.132(18) 0.017(13) 0.011(13) 0.054(12)
C62 0.108(11) 0.058(8) 0.100(11) 0.008(8) 0.004(10) 0.021(8)
C63 0.140(14) 0.069(9) 0.122(13) 0.048(9) 0.017(12) 0.008(10)
C64 0.099(13) 0.091(13) 0.18(2) 0.088(15) 0.034(14) 0.032(10)
C65 0.052(6) 0.033(5) 0.036(5) 0.004(4) 0.010(4) -0.002(4)
C66 0.068(7) 0.031(5) 0.038(5) 0.003(4) 0.005(5) -0.004(5)
C67 0.078(9) 0.041(6) 0.059(7) -0.007(5) 0.013(6) -0.010(6)
C68 0.117(14) 0.085(12) 0.077(11) 0.005(9) -0.030(10) -0.034(10)
N1 0.064(6) 0.040(5) 0.042(5) 0.005(4) 0.010(4) -0.007(4)
N2 0.046(5) 0.033(5) 0.074(6) 0.011(4) -0.006(5) -0.001(4)
N3 0.067(6) 0.038(5) 0.052(5) -0.006(4) 0.009(5) -0.004(4)
N4 0.050(5) 0.034(5) 0.085(7) 0.009(5) -0.005(5) 0.004(4)
O1 0.069(5) 0.056(5) 0.042(4) 0.017(4) 0.010(4) -0.002(4)
O2 0.063(5) 0.050(5) 0.053(4) 0.004(4) 0.017(4) -0.015(4)
O3 0.050(4) 0.037(4) 0.046(4) 0.000(3) 0.013(3) -0.007(3)
O4 0.063(5) 0.035(4) 0.049(4) -0.002(3) 0.017(4) -0.007(3)
O5 0.058(5) 0.051(4) 0.040(4) -0.015(3) 0.016(3) -0.014(4)
O6 0.051(4) 0.047(4) 0.052(4) 0.001(4) 0.017(4) -0.004(3)
O7 0.049(4) 0.044(4) 0.067(5) 0.008(4) 0.015(4) 0.005(3)
O8 0.075(6) 0.047(4) 0.050(4) 0.016(4) 0.009(4) 0.001(4)
C69 0.066(8) 0.065(9) 0.076(9) 0.013(7) -0.009(7) -0.012(7)
C70 0.072(9) 0.055(8) 0.091(10) 0.028(7) -0.007(8) -0.012(6)
C71 0.073(9) 0.064(8) 0.076(9) 0.030(7) -0.001(7) -0.021(7)
C72 0.063(8) 0.053(8) 0.099(11) 0.022(7) -0.009(8) -0.006(6)
O9 0.055(5) 0.050(5) 0.087(6) 0.022(4) 0.003(4) -0.008(4)
O10 0.049(5) 0.059(5) 0.116(8) 0.043(5) -0.010(5) -0.010(4)
I1 0.0843(6) 0.0397(4) 0.0537(4) 0.0061(3) 0.0064(4) 0.0062(4)
I2 0.0658(5) 0.0366(4) 0.0555(4) 0.0078(3) 0.0020(3) 0.0002(3)
I3 0.0867(7) 0.0681(6) 0.0726(6) 0.0062(4) 0.0155(5) 0.0105(5)
C73 0.089(10) 0.051(8) 0.083(10) 0.006(7) -0.003(8) -0.007(7)
C74 0.115(12) 0.058(8) 0.051(7) 0.010(6) 0.010(8) -0.014(8)
O11 0.095(7) 0.042(5) 0.074(6) 0.011(4) 0.010(5) -0.013(4)
O12C 0.04(2) 0.030(19) 0.13(4) -0.02(2) 0.01(2) 0.003(15)
O12A 0.046(8) 0.129(15) 0.029(7) 0.033(8) -0.001(6) -0.011(8)
O12B 0.08(2) 0.07(2) 0.063(19) 0.031(16) -0.039(18) -0.055(17)
Cl2 0.067(2) 0.075(2) 0.093(2) 0.0417(19) -0.0038(18) -0.0193(16)
Cl3 0.0650(18) 0.0489(16) 0.083(2) 0.0004(15) -0.0031(16) 0.0013(13)
Cl1 0.078(2) 0.110(3) 0.062(2) -0.001(2) 0.0084(18) 0.007(2)

loop_
_atom_type_symbol
_atom_type_description
_atom_type_scat_dispersion_real
_atom_type_scat_dispersion_imag
_atom_type_scat_source
C C 0.0181 0.0091 'International Tables Vol C Tables 4.2.6.8 and 6.1.1.4'
H H 0.0000 0.0000 'International Tables Vol C Tables 4.2.6.8 and 6.1.1.4'
Cl Cl 0.3639 0.7018 'International Tables Vol C Tables 4.2.6.8 and 6.1.1.4'
I I -0.3257 6.8362 'International Tables Vol C Tables 4.2.6.8 and 6.1.1.4'
N N 0.0311 0.0180 'International Tables Vol C Tables 4.2.6.8 and 6.1.1.4'
O O 0.0492 0.0322 'International Tables Vol C Tables 4.2.6.8 and 6.1.1.4'

loop_
_exptl_crystal_face_index_h
_exptl_crystal_face_index_k
_exptl_crystal_face_index_l
_exptl_crystal_face_perp_dist
_exptl_oxdiff_crystal_face_indexfrac_h
_exptl_oxdiff_crystal_face_indexfrac_k
_exptl_oxdiff_crystal_face_indexfrac_l
_exptl_oxdiff_crystal_face_x
_exptl_oxdiff_crystal_face_y
_exptl_oxdiff_crystal_face_z
-8 0 0 0.0315 -8.0047 0.0002 -0.0071 0.3303 0.3301 0.9131
8 1 0 0.0214 8.0044 0.9990 0.0062 -0.4119 -0.3999 -0.8607
-1 -8 2 0.0441 -1.0004 -7.9933 2.0061 0.5945 0.6721 -0.3028
1 8 -2 0.0503 1.0004 7.9933 -2.0061 -0.5945 -0.6721 0.3028
0 1 16 0.0148 -0.0174 1.0029 16.0033 -0.8772 0.5114 0.0697
0 -1 -16 0.0164 0.0174 -1.0029 -16.0033 0.8772 -0.5114 -0.0697

loop_
_geom_angle_atom_site_label_1
_geom_angle_atom_site_label_2
_geom_angle_atom_site_label_3
_geom_angle
_geom_angle_site_symmetry_3
C2 C1 C6 118.4(9) .
C2 C1 C65 122.2(10) .
C6 C1 C65 119.4(9) .
C1 C2 C3 122.2(10) .
C1 C2 O1 122.8(10) .
C3 C2 O1 115.0(9) .
C2 C3 C4 119.1(9) .
C2 C3 C7 122.1(11) .
C4 C3 C7 118.8(10) .
C3 C4 C5 121.3(10) .
O2 C4 C3 120.1(10) .
O2 C4 C5 118.6(11) .
C4 C5 C6 116.5(10) .
C4 C5 C14 121.5(10) .
C6 C5 C14 122.0(9) .
C1 C6 C5 122.3(9) .
N1 C7 C3 110.8(9) .
C9 C8 C13 109.0(10) .
N1 C8 C9 109.2(9) .
N1 C8 C13 110.5(10) .
C10 C9 C8 109.5(10) .
C9 C10 C11 109.8(12) .
C12 C11 C10 110.6(12) .
C11 C12 C13 112.4(12) .
C12 C13 C8 108.4(11) .
C5 C14 C15 114.2(9) .
C5 C14 C18 110.9(9) .
C15 C14 C18 112.1(9) .
C16 C15 C14 111.3(10) .
C17 C16 C15 114.5(11) .
C19 C18 C14 118.2(9) .
C23 C18 C14 123.2(9) .
C23 C18 C19 118.5(9) .
C18 C19 C20 119.9(9) .
O3 C19 C18 125.9(9) .
O3 C19 C20 114.2(8) .
C19 C20 C24 117.8(9) .
C21 C20 C19 119.8(8) .
C21 C20 C24 122.2(9) .
C20 C21 C22 121.7(9) .
O4 C21 C20 120.5(8) .
O4 C21 C22 117.7(9) .
C21 C22 C23 116.6(9) .
C21 C22 C31 121.1(9) .
C23 C22 C31 122.3(8) .
C18 C23 C22 123.2(9) .
N2 C24 C20 109.1(9) .
C26 C25 N2 107.0(10) .
C30 C25 C26 111.1(12) .
C30 C25 N2 110.9(10) .
C25 C26 C27 111.0(12) .
C28 C27 C26 108.3(15) .
C29 C28 C27 109.6(13) .
C28 C29 C30 112.5(13) .
C25 C30 C29 109.6(11) .
C22 C31 C32 113.1(8) .
C22 C31 C35 110.6(8) .
C35 C31 C32 113.1(8) .
C33 C32 C31 113.4(9) .
C34 C33 C32 111.2(11) .
C36 C35 C31 123.2(9) .
C40 C35 C31 120.4(9) .
C40 C35 C36 116.4(10) .
C37 C36 C35 123.1(9) .
O5 C36 C35 123.4(10) .
O5 C36 C37 113.4(9) .
C36 C37 C38 118.5(9) .
C36 C37 C41 120.8(10) .
C38 C37 C41 120.6(11) .
C39 C38 C37 120.5(10) .
O6 C38 C37 120.5(9) .
O6 C38 C39 119.1(9) .
C38 C39 C40 118.8(9) .
C38 C39 C48 120.3(10) .
C40 C39 C48 120.9(9) .
C39 C40 C35 122.6(10) .
C37 C41 N3 112.7(9) .
C43 C42 N3 110.1(11) .
C47 C42 C43 112.7(12) .
C47 C42 N3 108.5(11) .
C42 C43 C44 107.9(13) .
C45 C44 C43 111.0(13) .
C44 C45 C46 112.3(15) .
C45 C46 C47 108.4(16) .
C42 C47 C46 107.9(13) .
C49 C48 C39 112.3(9) .
C52 C48 C39 109.1(8) .
C52 C48 C49 113.2(9) .
C50 C49 C48 113.1(10) .
C51 C50 C49 111.9(11) .
C53 C52 C48 121.8(9) .
C53 C52 C57 116.0(9) .
C57 C52 C48 122.2(10) .
C52 C53 O7 122.2(10) .
C54 C53 C52 124.3(9) .
C54 C53 O7 113.4(10) .
C53 C54 C55 118.1(10) .
C53 C54 C58 120.6(10) .
C55 C54 C58 121.3(10) .
C56 C55 C54 120.4(9) .
O8 C55 C54 120.7(10) .
O8 C55 C56 118.9(10) .
C55 C56 C57 118.9(10) .
C55 C56 C65 120.9(9) .
C57 C56 C65 120.2(9) .
C52 C57 C56 122.1(10) .
C54 C58 N4 109.1(10) .
C60 C59 N4 112.3(10) .
C64 C59 C60 113.9(14) .
C64 C59 N4 113.0(12) .
C59 C60 C61 113.9(14) .
C62 C61 C60 109.4(14) .
C61 C62 C63 113.2(16) .
C64 C63 C62 106.6(15) .
C59 C64 C63 112.8(14) .
C56 C65 C1 111.5(8) .
C56 C65 C66 114.3(8) .
C66 C65 C1 112.1(9) .
C65 C66 C67 112.5(10) .
C68 C67 C66 115.0(12) .
C7 N1 C8 113.8(9) .
C24 N2 C25 112.7(8) .
C41 N3 C42 113.4(10) .
C59 N4 C58 118.9(11) .
O9 C69 C70 109.6(13) .
O10 C70 C69 112.4(11) .
O10 C71 C72 109.5(13) .
O9 C72 C71 110.2(11) .
C69 O9 C72 109.2(10) .
C71 O10 C70 110.3(10) .
I1 I2 I3 178.28(4) .
O11 C73 C74 112.4(13) 2_675
O11 C74 C73 109.3(12) 2_675
C73 O11 C74 109.9(11) .

loop_
_geom_bond_atom_site_label_1
_geom_bond_atom_site_label_2
_geom_bond_distance
_geom_bond_site_symmetry_2
C1 C2 1.363(14) .
C1 C6 1.378(15) .
C1 C65 1.559(14) .
C2 C3 1.383(16) .
C2 O1 1.386(14) .
C3 C4 1.393(17) .
C3 C7 1.506(14) .
C4 C5 1.396(15) .
C4 O2 1.392(13) .
C5 C6 1.426(15) .
C5 C14 1.501(16) .
C7 N1 1.481(14) .
C8 C9 1.534(15) .
C8 C13 1.558(16) .
C8 N1 1.499(14) .
C9 C10 1.512(17) .
C10 C11 1.55(2) .
C11 C12 1.500(19) .
C12 C13 1.524(19) .
C14 C15 1.537(15) .
C14 C18 1.538(14) .
C15 C16 1.521(16) .
C16 C17 1.508(19) .
C18 C19 1.394(13) .
C18 C23 1.379(14) .
C19 C20 1.419(14) .
C19 O3 1.361(12) .
C20 C21 1.380(14) .
C20 C24 1.522(12) .
C21 C22 1.399(13) .
C21 O4 1.377(12) .
C22 C23 1.420(14) .
C22 C31 1.508(13) .
C24 N2 1.476(15) .
C25 C26 1.51(2) .
C25 C30 1.506(17) .
C25 N2 1.517(13) .
C26 C27 1.548(19) .
C27 C28 1.51(3) .
C28 C29 1.50(2) .
C29 C30 1.529(15) .
C31 C32 1.541(13) .
C31 C35 1.524(16) .
C32 C33 1.531(15) .
C33 C34 1.516(17) .
C35 C36 1.411(15) .
C35 C40 1.404(14) .
C36 C37 1.380(16) .
C36 O5 1.359(12) .
C37 C38 1.424(15) .
C37 C41 1.483(15) .
C38 C39 1.394(14) .
C38 O6 1.389(13) .
C39 C40 1.404(15) .
C39 C48 1.543(14) .
C41 N3 1.507(14) .
C42 C43 1.50(2) .
C42 C47 1.49(2) .
C42 N3 1.533(15) .
C43 C44 1.58(2) .
C44 C45 1.47(2) .
C45 C46 1.48(3) .
C46 C47 1.58(2) .
C48 C49 1.535(14) .
C48 C52 1.512(14) .
C49 C50 1.524(15) .
C50 C51 1.496(18) .
C52 C53 1.390(15) .
C52 C57 1.397(14) .
C53 C54 1.374(15) .
C53 O7 1.400(12) .
C54 C55 1.404(15) .
C54 C58 1.475(15) .
C55 C56 1.390(15) .
C55 O8 1.388(13) .
C56 C57 1.405(14) .
C56 C65 1.509(14) .
C58 N4 1.534(15) .
C59 C60 1.477(13) .
C59 C64 1.467(14) .
C59 N4 1.480(15) .
C60 C61 1.484(13) .
C61 C62 1.465(14) .
C62 C63 1.508(14) .
C63 C64 1.503(14) .
C65 C66 1.531(14) .
C66 C67 1.536(16) .
C67 C68 1.51(2) .
C69 C70 1.48(2) .
C69 O9 1.427(17) .
C70 O10 1.439(15) .
C71 C72 1.49(2) .
C71 O10 1.435(16) .
C72 O9 1.438(15) .
I1 I2 2.8972(11) .
I2 I3 2.9167(12) .
C73 C74 1.491(19) 2_675
C73 O11 1.415(17) .
C74 C73 1.491(19) 2_675
C74 O11 1.459(17) .

loop_
_geom_hbond_atom_site_label_D
_geom_hbond_atom_site_label_H
_geom_hbond_atom_site_label_A
_geom_hbond_distance_DH
_geom_hbond_distance_HA
_geom_hbond_distance_DA
_geom_hbond_angle_DHA
N1 H1A O11 0.99 2.05 2.951(12) 149.8
N1 H1B Cl1 0.99 2.13 3.119(11) 176.4
N2 H2A Cl2 0.99 2.14 3.115(11) 166.4
N2 H2B O9 0.99 2.04 2.903(13) 143.9
N3 H3A Cl3 0.99 2.23 3.083(11) 143.6
N4 H4A O7 0.99 2.20 2.853(13) 122.2
N4 H4B O10 0.99 1.80 2.777(13) 170.3
O1 H1 O8 0.84 1.86 2.688(12) 167.6
O2 H2 Cl1 0.84 2.30 3.035(9) 147.1
O3 H3 O2 0.84 1.97 2.795(11) 167.2
O4 H4 Cl2 0.84 2.31 3.150(8) 177.5
O5 H5 O4 0.84 1.87 2.694(10) 166.1
O6 H6A Cl3 0.84 2.14 2.972(9) 169.8
O7 H7 O6 0.84 1.88 2.714(12) 175.8
O8 H8A O12A 0.84 1.71 2.537(16) 170.2

loop_
_geom_torsion_atom_site_label_1
_geom_torsion_atom_site_label_2
_geom_torsion_atom_site_label_3
_geom_torsion_atom_site_label_4
_geom_torsion
_geom_torsion_site_symmetry_1
C1 C2 C3 C4 -1.0(16) .
C1 C2 C3 C7 179.3(10) .
C1 C65 C66 C67 -176.5(9) .
C2 C1 C6 C5 -3.0(15) .
C2 C1 C65 C56 -98.4(11) .
C2 C1 C65 C66 132.1(10) .
C2 C3 C4 C5 -2.5(16) .
C2 C3 C4 O2 -179.3(9) .
C2 C3 C7 N1 -86.7(13) .
C3 C4 C5 C6 3.0(15) .
C3 C4 C5 C14 -177.7(9) .
C3 C7 N1 C8 174.1(10) .
C4 C3 C7 N1 93.5(12) .
C4 C5 C6 C1 -0.3(14) .
C4 C5 C14 C15 -129.0(11) .
C4 C5 C14 C18 103.3(11) .
C5 C14 C15 C16 63.0(13) .
C5 C14 C18 C19 -81.6(12) .
C5 C14 C18 C23 95.0(12) .
C6 C1 C2 C3 3.6(16) .
C6 C1 C2 O1 -175.9(9) .
C6 C1 C65 C56 83.2(11) .
C6 C1 C65 C66 -46.3(12) .
C6 C5 C14 C15 50.3(14) .
C6 C5 C14 C18 -77.5(12) .
C7 C3 C4 C5 177.3(10) .
C7 C3 C4 O2 0.4(15) .
C8 C9 C10 C11 60.1(16) .
C9 C8 C13 C12 59.5(15) .
C9 C8 N1 C7 -175.8(10) .
C9 C10 C11 C12 -56.7(19) .
C10 C11 C12 C13 56(2) .
C11 C12 C13 C8 -57.5(19) .
C13 C8 C9 C10 -62.2(15) .
C13 C8 N1 C7 64.2(14) .
C14 C5 C6 C1 -179.5(9) .
C14 C15 C16 C17 66.8(17) .
C14 C18 C19 C20 -179.4(9) .
C14 C18 C19 O3 -0.5(16) .
C14 C18 C23 C22 -177.2(10) .
C15 C14 C18 C19 149.5(10) .
C15 C14 C18 C23 -33.9(15) .
C18 C14 C15 C16 -169.9(10) .
C18 C19 C20 C21 -5.8(16) .
C18 C19 C20 C24 177.5(10) .
C19 C18 C23 C22 -0.6(16) .
C19 C20 C21 C22 4.4(17) .
C19 C20 C21 O4 -178.9(10) .
C19 C20 C24 N2 78.1(12) .
C20 C21 C22 C23 -1.1(16) .
C20 C21 C22 C31 -179.7(10) .
C20 C24 N2 C25 -160.1(9) .
C21 C20 C24 N2 -98.6(13) .
C21 C22 C23 C18 -0.8(16) .
C21 C22 C31 C32 -149.8(10) .
C21 C22 C31 C35 82.2(12) .
C22 C31 C32 C33 174.4(10) .
C22 C31 C35 C36 -94.9(11) .
C22 C31 C35 C40 84.5(10) .
C23 C18 C19 C20 3.9(15) .
C23 C18 C19 O3 -177.2(10) .
C23 C22 C31 C32 31.7(14) .
C23 C22 C31 C35 -96.3(11) .
C24 C20 C21 C22 -179.0(10) .
C24 C20 C21 O4 -2.3(17) .
C25 C26 C27 C28 -59(2) .
C26 C25 C30 C29 -54.6(17) .
C26 C25 N2 C24 173.0(12) .
C26 C27 C28 C29 59.3(18) .
C27 C28 C29 C30 -59.4(17) .
C28 C29 C30 C25 56.2(17) .
C30 C25 C26 C27 58(2) .
C30 C25 N2 C24 -65.6(13) .
C31 C22 C23 C18 177.8(10) .
C31 C32 C33 C34 -179.1(11) .
C31 C35 C36 C37 178.4(9) .
C31 C35 C36 O5 -1.1(15) .
C31 C35 C40 C39 178.5(8) .
C32 C31 C35 C36 137.0(9) .
C32 C31 C35 C40 -43.5(12) .
C35 C31 C32 C33 -59.0(12) .
C35 C36 C37 C38 2.0(15) .
C35 C36 C37 C41 -178.9(10) .
C36 C35 C40 C39 -2.0(14) .
C36 C37 C38 C39 0.0(15) .
C36 C37 C38 O6 179.2(9) .
C36 C37 C41 N3 80.2(14) .
C37 C38 C39 C40 -2.8(15) .
C37 C38 C39 C48 179.6(9) .
C37 C41 N3 C42 -176.0(11) .
C38 C37 C41 N3 -100.8(12) .
C38 C39 C40 C35 3.9(14) .
C38 C39 C48 C49 -141.0(10) .
C38 C39 C48 C52 92.6(11) .
C39 C48 C49 C50 67.9(13) .
C39 C48 C52 C53 -89.8(12) .
C39 C48 C52 C57 89.3(11) .
C40 C35 C36 C37 -1.1(14) .
C40 C35 C36 O5 179.4(9) .
C40 C39 C48 C49 41.4(12) .
C40 C39 C48 C52 -84.9(11) .
C41 C37 C38 C39 -179.1(9) .
C41 C37 C38 O6 0.1(15) .
C42 C43 C44 C45 -55(2) .
C43 C42 C47 C46 -61.0(18) .
C43 C42 N3 C41 73.4(14) .
C43 C44 C45 C46 59(2) .
C44 C45 C46 C47 -60(2) .
C45 C46 C47 C42 60(2) .
C47 C42 C43 C44 57.9(17) .
C47 C42 N3 C41 -162.9(12) .
C48 C39 C40 C35 -178.6(9) .
C48 C49 C50 C51 -178.8(11) .
C48 C52 C53 C54 177.6(10) .
C48 C52 C53 O7 -5.3(15) .
C48 C52 C57 C56 178.8(9) .
C49 C48 C52 C53 144.3(10) .
C49 C48 C52 C57 -36.6(14) .
C52 C48 C49 C50 -168.0(10) .
C52 C53 C54 C55 2.1(16) .
C52 C53 C54 C58 -175.9(10) .
C53 C52 C57 C56 -2.1(14) .
C53 C54 C55 C56 1.0(16) .
C53 C54 C55 O8 -176.8(10) .
C53 C54 C58 N4 61.7(14) .
C54 C55 C56 C57 -4.4(15) .
C54 C55 C56 C65 175.6(9) .
C54 C58 N4 C59 175.3(11) .
C55 C54 C58 N4 -116.2(12) .
C55 C56 C57 C52 5.0(14) .
C55 C56 C65 C1 87.5(12) .
C55 C56 C65 C66 -144.2(10) .
C56 C65 C66 C67 55.5(12) .
C57 C52 C53 C54 -1.6(15) .
C57 C52 C53 O7 175.5(9) .
C57 C56 C65 C1 -92.5(10) .
C57 C56 C65 C66 35.8(13) .
C58 C54 C55 C56 179.0(10) .
C58 C54 C55 O8 1.2(16) .
C59 C60 C61 C62 50(2) .
C60 C59 C64 C63 51(2) .
C60 C59 N4 C58 56.9(17) .
C60 C61 C62 C63 -59(2) .
C61 C62 C63 C64 61(2) .
C62 C63 C64 C59 -55(2) .
C64 C59 C60 C61 -48(2) .
C64 C59 N4 C58 -73.6(18) .
C65 C1 C2 C3 -174.7(9) .
C65 C1 C2 O1 5.7(16) .
C65 C1 C6 C5 175.4(9) .
C65 C56 C57 C52 -175.0(9) .
C65 C66 C67 C68 55.0(15) .
N1 C8 C9 C10 176.9(11) .
N1 C8 C13 C12 179.6(11) .
N2 C25 C26 C27 178.9(15) .
N2 C25 C30 C29 -173.5(12) .
N3 C42 C43 C44 179.1(12) .
N3 C42 C47 C46 176.9(13) .
N4 C59 C60 C61 -177.6(14) .
N4 C59 C64 C63 -179.6(15) .
O1 C2 C3 C4 178.6(9) .
O1 C2 C3 C7 -1.1(15) .
O2 C4 C5 C6 179.9(9) .
O2 C4 C5 C14 -0.8(15) .
O3 C19 C20 C21 175.2(10) .
O3 C19 C20 C24 -1.6(14) .
O4 C21 C22 C23 -177.9(9) .
O4 C21 C22 C31 3.5(16) .
O5 C36 C37 C38 -178.4(9) .
O5 C36 C37 C41 0.6(14) .
O6 C38 C39 C40 178.0(9) .
O6 C38 C39 C48 0.4(14) .
O7 C53 C54 C55 -175.2(9) .
O7 C53 C54 C58 6.8(14) .
O8 C55 C56 C57 173.4(9) .
O8 C55 C56 C65 -6.5(15) .
C69 C70 O10 C71 55.4(17) .
C70 C69 O9 C72 59.1(14) .
C71 C72 O9 C69 -61.5(16) .
C72 C71 O10 C70 -55.8(15) .
O9 C69 C70 O10 -56.9(16) .
O10 C71 C72 O9 59.8(15) .
C73 C74 O11 C73 56.3(18) 2_675
C74 C73 O11 C74 -58.1(17) 2_675
